data_1506782
loop_
_publ_author_name
'Lam, Hon Wai'
'Murray, Gordon J.'
'Firth, James D.'

_publ_section_title
;
 Diastereoselective synthesis of 4-hydroxypiperidin-2-ones via
 Cu(I)-catalyzed reductive aldol cyclization.
;
_journal_issue 25
_journal_name_full 'Organic letters'
_journal_page_first 5743
_journal_page_last 5746
_journal_paper_doi 10.1021/ol052599j
_journal_volume 7
_journal_year 2005
_chemical_compound_source 'H. Lam'
_chemical_formula_moiety 'C15 H21 N1 O3'
_chemical_formula_sum 'C15 H21 N O3'
_chemical_formula_weight 263.34
_space_group_IT_number 14
_symmetry_cell_setting monoclinic
_symmetry_space_group_name_Hall '-P 2ybc'
_symmetry_space_group_name_H-M 'P 1 21/c 1'
_atom_sites_solution_hydrogens geom
_atom_sites_solution_primary direct
_audit_creation_date 05-06-03
_audit_creation_method CRYSTALS_ver_12.80
_cell_angle_alpha 90
_cell_angle_beta 98.961(3)
_cell_angle_gamma 90
_cell_formula_units_Z 4
_cell_length_a 20.3081(8)
_cell_length_b 6.8444(3)
_cell_length_c 10.4444(5)
_cell_measurement_reflns_used 2719
_cell_measurement_temperature 150
_cell_measurement_theta_max 25
_cell_measurement_theta_min 3
_cell_volume 1434.02(11)
_computing_cell_refinement 'SAINT (Siemens ,1995)'
_computing_data_collection 'SMART (Siemens, 1993)'
_computing_data_reduction 'SAINT (Siemens ,1995)'
_computing_molecular_graphics 'CAMERON (Watkin et al., 1996)'
_computing_publication_material 'CRYSTALS (Betteridge et al., 2003)'
_computing_structure_refinement 'CRYSTALS (Betteridge et al., 2003)'
_computing_structure_solution 'SIR92 (Altomare et al., 1994)'
_diffrn_ambient_temperature 150
_diffrn_measured_fraction_theta_full 0.997
_diffrn_measured_fraction_theta_max 0.936
_diffrn_measurement_device_type 'Bruker SMART Apex CCD'
_diffrn_measurement_method \w
_diffrn_radiation_monochromator graphite
_diffrn_radiation_type 'Mo K\a'
_diffrn_radiation_wavelength 0.71073
_diffrn_reflns_av_R_equivalents 0.052
_diffrn_reflns_limit_h_max 25
_diffrn_reflns_limit_h_min -27
_diffrn_reflns_limit_k_max 9
_diffrn_reflns_limit_k_min -9
_diffrn_reflns_limit_l_max 14
_diffrn_reflns_limit_l_min -14
_diffrn_reflns_number 13590
_diffrn_reflns_theta_full 27.912
_diffrn_reflns_theta_max 29.693
_diffrn_reflns_theta_min 2.030
_diffrn_standards_number 0
_exptl_absorpt_coefficient_mu 0.084
_exptl_absorpt_correction_T_max 0.99
_exptl_absorpt_correction_T_min 0.78
_exptl_absorpt_correction_type multi-scan
_exptl_absorpt_process_details 'SADABS version 2004/1'
_exptl_crystal_colour colourless
_exptl_crystal_density_diffrn 1.220
_exptl_crystal_description tablet
_exptl_crystal_F_000 568
_exptl_crystal_recrystallization_method 'Recrystallisation by evaporation of dichloromethane/petrol solution'
_exptl_crystal_size_max 0.72
_exptl_crystal_size_mid 0.44
_exptl_crystal_size_min 0.15
_refine_diff_density_max 0.30
_refine_diff_density_min -0.20
_refine_ls_extinction_method None
_refine_ls_goodness_of_fit_ref 0.9818
_refine_ls_hydrogen_treatment mixed
_refine_ls_matrix_type full
_refine_ls_number_parameters 175
_refine_ls_number_reflns 3820
_refine_ls_number_restraints 1
_refine_ls_R_factor_all 0.0795
_refine_ls_R_factor_gt 0.0547
_refine_ls_shift/su_max 0.000307
_refine_ls_structure_factor_coef Fsqd
_refine_ls_weighting_details
;
 w=1/[\s^2^(F^2^) + 0.03 + 0.94P] 
where P=(max(Fo^2^,0) + 2Fc^2^)/3 
;
_refine_ls_weighting_scheme calc
_refine_ls_wR_factor_all 0.1294
_refine_ls_wR_factor_gt 0.1179
_refine_ls_wR_factor_ref 0.1294
_reflns_limit_h_max 26
_reflns_limit_h_min -27
_reflns_limit_k_max 9
_reflns_limit_k_min 0
_reflns_limit_l_max 14
_reflns_limit_l_min 0
_reflns_number_gt 2618
_reflns_number_total 4122
_reflns_threshold_expression I>2.00u(I)
_oxford_diffrn_Wilson_B_factor 0.00
_oxford_diffrn_Wilson_scale 0.00
_oxford_refine_ls_scale 1.999(15)
_cod_data_source_file ol052599jsi20051027_065711.cif
_cod_data_source_block hl0505
_cod_depositor_comments
;
The following automatic conversions were performed:

'_symmetry_cell_setting' value 'Monoclinic' changed to 'monoclinic'
according to /home/saulius/struct/CIF-dictionaries/cif_core.dic
dictionary named 'cif_core.dic' version 2.4.1 from 2010-06-29.

Automatic conversion script
Id: cif_fix_values 1715 2011-07-08 13:25:40Z adriana 
;
_cod_original_sg_symbol_H-M 'P 1 21/c 1 '
_cod_original_formula_sum 'C15 H21 N1 O3'
_cod_database_code 1506782

loop_
_symmetry_equiv_pos_as_xyz
x,y,z
-x,-y,-z
-x,y+1/2,-z+1/2
x,-y+1/2,z+1/2

loop_
_atom_site_label
_atom_site_type_symbol
_atom_site_fract_x
_atom_site_fract_y
_atom_site_fract_z
_atom_site_U_iso_or_equiv
_atom_site_occupancy
_atom_site_adp_type
_atom_site_refinement_flags_posn
C1 C 0.70295(8) 0.2514(2) 0.24953(14) 0.0282 1.0000 Uani .
O1 O 0.70105(6) 0.09397(18) 0.19154(12) 0.0375 1.0000 Uani .
N2 N 0.75242(7) 0.2916(2) 0.34858(12) 0.0298 1.0000 Uani .
C21 C 0.80478(8) 0.1500(3) 0.38078(15) 0.0296 1.0000 Uani .
C22 C 0.85230(9) 0.1240(3) 0.30113(17) 0.0377 1.0000 Uani .
C23 C 0.90274(9) -0.0123(3) 0.33183(18) 0.0412 1.0000 Uani .
C24 C 0.90603(9) -0.1212(3) 0.44450(17) 0.0360 1.0000 Uani .
C25 C 0.85811(9) -0.0963(3) 0.52460(17) 0.0352 1.0000 Uani .
C26 C 0.80762(8) 0.0389(3) 0.49243(15) 0.0312 1.0000 Uani .
O27 O 0.95462(7) -0.2569(2) 0.48429(14) 0.0511 1.0000 Uani .
C28 C 1.00281(11) -0.2897(4) 0.4002(2) 0.0599 1.0000 Uani .
C3 C 0.76206(9) 0.4820(3) 0.41434(16) 0.0349 1.0000 Uani .
C4 C 0.69815(9) 0.5966(3) 0.40209(15) 0.0330 1.0000 Uani .
C5 C 0.66409(8) 0.6073(2) 0.26173(15) 0.0291 1.0000 Uani .
O51 O 0.70941(6) 0.68266(18) 0.18220(11) 0.0329 1.0000 Uani D
C52 C 0.60183(9) 0.7339(3) 0.25182(18) 0.0398 1.0000 Uani .
C6 C 0.64713(8) 0.3995(2) 0.21343(15) 0.0287 1.0000 Uani .
C61 C 0.61967(9) 0.3865(3) 0.06699(15) 0.0335 1.0000 Uani .
C62 C 0.55967(10) 0.2545(4) 0.03617(19) 0.0513 1.0000 Uani .
H22 H 0.8499 0.1972 0.2242 0.0504 1.0000 Uiso R
H23 H 0.9341 -0.0286 0.2754 0.0529 1.0000 Uiso R
H25 H 0.8611 -0.1734 0.5982 0.0443 1.0000 Uiso R
H26 H 0.7747 0.0539 0.5455 0.0393 1.0000 Uiso R
H281 H 1.0322 -0.3867 0.4400 0.1048 1.0000 Uiso R
H282 H 0.9803 -0.3406 0.3167 0.1041 1.0000 Uiso R
H283 H 1.0275 -0.1728 0.3868 0.1038 1.0000 Uiso R
H31 H 0.7958 0.5546 0.3744 0.0420 1.0000 Uiso R
H32 H 0.7795 0.4576 0.5048 0.0431 1.0000 Uiso R
H41 H 0.6660 0.5310 0.4519 0.0408 1.0000 Uiso R
H42 H 0.7068 0.7284 0.4395 0.0416 1.0000 Uiso R
H51 H 0.7110(10) 0.808(3) 0.195(2) 0.0500 1.0000 Uiso D
H521 H 0.5779 0.7407 0.1658 0.0653 1.0000 Uiso R
H522 H 0.5706 0.6807 0.3016 0.0650 1.0000 Uiso R
H523 H 0.6108 0.8645 0.2858 0.0650 1.0000 Uiso R
H6 H 0.6118 0.3522 0.2623 0.0344 1.0000 Uiso R
H611 H 0.6084 0.5156 0.0324 0.0410 1.0000 Uiso R
H612 H 0.6550 0.3380 0.0229 0.0399 1.0000 Uiso R
H621 H 0.5463 0.2487 -0.0565 0.0839 1.0000 Uiso R
H622 H 0.5231 0.3139 0.0705 0.0838 1.0000 Uiso R
H623 H 0.5655 0.1211 0.0680 0.0845 1.0000 Uiso R

loop_
_atom_site_aniso_label
_atom_site_aniso_U_11
_atom_site_aniso_U_22
_atom_site_aniso_U_33
_atom_site_aniso_U_23
_atom_site_aniso_U_13
_atom_site_aniso_U_12
C1 0.0350(8) 0.0275(8) 0.0225(7) 0.0017(6) 0.0060(6) -0.0008(7)
O1 0.0475(7) 0.0284(6) 0.0343(6) -0.0055(5) -0.0015(5) 0.0025(6)
N2 0.0355(7) 0.0278(7) 0.0252(6) -0.0008(5) 0.0021(5) 0.0034(6)
C21 0.0305(8) 0.0291(9) 0.0283(8) -0.0016(6) 0.0022(6) 0.0000(7)
C22 0.0410(10) 0.0421(11) 0.0315(8) 0.0069(8) 0.0100(7) 0.0022(8)
C23 0.0357(9) 0.0497(12) 0.0414(10) 0.0015(9) 0.0160(8) 0.0032(9)
C24 0.0324(9) 0.0328(10) 0.0424(9) 0.0013(8) 0.0045(7) 0.0041(7)
C25 0.0366(9) 0.0372(10) 0.0316(8) 0.0057(7) 0.0043(7) 0.0014(8)
C26 0.0308(8) 0.0361(9) 0.0272(8) 0.0000(7) 0.0057(6) 0.0008(7)
O27 0.0414(7) 0.0528(9) 0.0608(9) 0.0108(7) 0.0134(7) 0.0190(7)
C28 0.0443(12) 0.0632(16) 0.0755(16) 0.0030(12) 0.0202(11) 0.0193(11)
C3 0.0428(10) 0.0321(9) 0.0278(8) -0.0057(7) -0.0007(7) 0.0000(8)
C4 0.0442(10) 0.0311(9) 0.0241(7) -0.0039(7) 0.0070(7) 0.0008(8)
C5 0.0350(8) 0.0296(9) 0.0237(7) 0.0003(6) 0.0076(6) 0.0024(7)
O51 0.0447(7) 0.0264(6) 0.0302(6) 0.0011(5) 0.0139(5) 0.0009(5)
C52 0.0401(10) 0.0426(11) 0.0379(9) -0.0008(8) 0.0095(8) 0.0097(8)
C6 0.0315(8) 0.0312(9) 0.0235(7) 0.0011(6) 0.0047(6) 0.0004(7)
C61 0.0368(9) 0.0362(10) 0.0264(7) -0.0001(7) 0.0018(6) 0.0036(7)
C62 0.0374(10) 0.0726(16) 0.0412(10) -0.0085(10) -0.0021(8) -0.0078(10)

loop_
_atom_type_symbol
_atom_type_scat_dispersion_real
_atom_type_scat_dispersion_imag
_atom_type_scat_Cromer_Mann_a1
_atom_type_scat_Cromer_Mann_b1
_atom_type_scat_Cromer_Mann_a2
_atom_type_scat_Cromer_Mann_b2
_atom_type_scat_Cromer_Mann_a3
_atom_type_scat_Cromer_Mann_b3
_atom_type_scat_Cromer_Mann_a4
_atom_type_scat_Cromer_Mann_b4
_atom_type_scat_Cromer_Mann_c
_atom_type_scat_source
C 0.0033 0.0016 2.3100 20.8439 1.0200 10.2075 1.5886 0.5687 0.8650 51.6512 0.2156 'International Tables Vol C 4.2.6.8 and 6.1.1.4'
H 0.0000 0.0000 0.4930 10.5109 0.3229 26.1257 0.1402 3.1424 0.0408 57.7998 0.0030 'International Tables Vol C 4.2.6.8 and 6.1.1.4'
N 0.0061 0.0033 12.2126 0.0057 3.1322 9.8933 2.0125 28.9975 1.1663 0.5826 -11.5290 'International Tables Vol C 4.2.6.8 and 6.1.1.4'
O 0.0106 0.0060 3.0485 13.2771 2.2868 5.7011 1.5463 0.3239 0.8670 32.9089 0.2508 'International Tables Vol C 4.2.6.8 and 6.1.1.4'

loop_
_geom_angle_atom_site_label_1
_geom_angle_atom_site_label_2
_geom_angle_atom_site_label_3
_geom_angle
_geom_angle_publ_flag
O1 C1 N2 121.03(15) yes
O1 C1 C6 119.63(14) yes
N2 C1 C6 119.28(14) yes
C1 N2 C21 118.38(14) yes
C1 N2 C3 124.44(14) yes
C21 N2 C3 116.57(13) yes
N2 C21 C22 120.44(15) yes
N2 C21 C26 119.90(14) yes
C22 C21 C26 119.66(16) yes
C21 C22 C23 120.57(16) yes
C21 C22 H22 119.9 no
C23 C22 H22 119.5 no
C22 C23 C24 119.65(16) yes
C22 C23 H23 118.9 no
C24 C23 H23 121.4 no
C23 C24 C25 119.99(16) yes
C23 C24 O27 123.96(16) yes
C25 C24 O27 116.04(16) yes
C24 C25 C26 119.89(16) yes
C24 C25 H25 117.9 no
C26 C25 H25 122.2 no
C21 C26 C25 120.24(15) yes
C21 C26 H26 119.8 no
C25 C26 H26 119.9 no
C24 O27 C28 116.69(16) yes
O27 C28 H281 106.7 no
O27 C28 H282 109.4 no
H281 C28 H282 108.4 no
O27 C28 H283 112.3 no
H281 C28 H283 109.8 no
H282 C28 H283 110.1 no
N2 C3 C4 111.81(14) yes
N2 C3 H31 107.3 no
C4 C3 H31 110.3 no
N2 C3 H32 107.7 no
C4 C3 H32 110.6 no
H31 C3 H32 108.9 no
C3 C4 C5 111.31(13) yes
C3 C4 H41 110.2 no
C5 C4 H41 106.6 no
C3 C4 H42 110.1 no
C5 C4 H42 111.3 no
H41 C4 H42 107.1 no
C4 C5 O51 109.87(13) yes
C4 C5 C52 109.91(13) yes
O51 C5 C52 110.97(14) yes
C4 C5 C6 108.55(13) yes
O51 C5 C6 106.04(12) yes
C52 C5 C6 111.40(14) yes
C5 O51 H51 106.4(14) no
C5 C52 H521 112.8 no
C5 C52 H522 111.2 no
H521 C52 H522 104.3 no
C5 C52 H523 113.2 no
H521 C52 H523 109.8 no
H522 C52 H523 104.8 no
C5 C6 C1 114.58(13) yes
C5 C6 C61 114.02(14) yes
C1 C6 C61 110.26(13) yes
C5 C6 H6 106.0 no
C1 C6 H6 103.0 no
C61 C6 H6 108.1 no
C6 C61 C62 113.54(15) yes
C6 C61 H611 110.2 no
C62 C61 H611 109.3 no
C6 C61 H612 108.0 no
C62 C61 H612 109.0 no
H611 C61 H612 106.6 no
C61 C62 H621 109.3 no
C61 C62 H622 108.1 no
H621 C62 H622 106.2 no
C61 C62 H623 115.9 no
H621 C62 H623 107.7 no
H622 C62 H623 109.2 no

loop_
_geom_bond_atom_site_label_1
_geom_bond_atom_site_label_2
_geom_bond_distance
_geom_bond_publ_flag
C1 O1 1.234(2) yes
C1 N2 1.353(2) yes
C1 C6 1.524(2) yes
N2 C21 1.439(2) yes
N2 C3 1.472(2) yes
C21 C22 1.380(2) yes
C21 C26 1.386(2) yes
C22 C23 1.386(3) yes
C22 H22 0.942 no
C23 C24 1.385(3) yes
C23 H23 0.940 no
C24 C25 1.389(2) yes
C24 O27 1.372(2) yes
C25 C26 1.383(2) yes
C25 H25 0.927 no
C26 H26 0.937 no
O27 C28 1.430(2) yes
C28 H281 0.944 no
C28 H282 0.984 no
C28 H283 0.966 no
C3 C4 1.505(2) yes
C3 H31 0.990 no
C3 H32 0.971 no
C4 C5 1.522(2) yes
C4 H41 1.003 no
C4 H42 0.988 no
C5 O51 1.4290(19) yes
C5 C52 1.523(2) yes
C5 C6 1.530(2) yes
O51 H51 0.87(2) no
C52 H521 0.954 no
C52 H522 0.953 no
C52 H523 0.968 no
C6 C61 1.547(2) yes
C6 H6 0.997 no
C61 C62 1.511(3) yes
C61 H611 0.968 no
C61 H612 0.969 no
C62 H621 0.964 no
C62 H622 0.963 no
C62 H623 0.973 no
